data_7010108
loop_
_publ_author_name
'Carmalt, Claire J.'
'Dinnage, Christopher W.'
'Parkin, Ivan P.'
'White, Andrew J. P.'
'Williams, David J.'

_publ_section_title
;
 Synthesis and structural characterisation of titanium(IV) thiolate
 compounds
;
_journal_issue 20
_journal_name_full 'Journal of the Chemical Society, Dalton Transactions'
_journal_page_first 3500
_journal_paper_doi 10.1039/b006115h
_journal_year 2000
_chemical_formula_sum 'C54 H36 F35 N3 S7 Ti'
_chemical_formula_weight 1664.18
_chemical_name_systematic
; 
 ? 
;
_space_group_IT_number 14
_symmetry_cell_setting monoclinic
_symmetry_space_group_name_Hall '-P 2ybc'
_symmetry_space_group_name_H-M 'P 1 21/c 1'
_atom_sites_solution_hydrogens geom
_atom_sites_solution_primary direct
_atom_sites_solution_secondary difmap
_audit_creation_method SHELXL
_cell_angle_alpha 90.00
_cell_angle_beta 91.577(8)
_cell_angle_gamma 90.00
_cell_formula_units_Z 4
_cell_length_a 9.9531(9)
_cell_length_b 31.429(2)
_cell_length_c 21.014(2)
_cell_measurement_reflns_used 25
_cell_measurement_temperature 183(2)
_cell_measurement_theta_max 27.89
_cell_measurement_theta_min 11.10
_cell_volume 6571.0(10)
_computing_cell_refinement 'Siemens XSCANS'
_computing_data_collection 'Siemens XSCANS'
_computing_data_reduction 'Siemens SHELXTL'
_computing_molecular_graphics 'Siemens SHELXTL'
_computing_publication_material 'Siemens SHELXTL'
_computing_structure_refinement 'SHELXL-93 (Sheldrick, 1993)'
_computing_structure_solution 'SHELXS-86 (Sheldrick, 1990)'
_diffrn_ambient_temperature 183(2)
_diffrn_measurement_device 'Siemens P4'
_diffrn_measurement_method '\w scans'
_diffrn_radiation_monochromator graphite
_diffrn_radiation_source 'fine-focus sealed tube'
_diffrn_radiation_type CuK\a
_diffrn_radiation_wavelength 1.54178
_diffrn_reflns_av_R_equivalents 0.0313
_diffrn_reflns_av_sigmaI/netI 0.0612
_diffrn_reflns_limit_h_max 11
_diffrn_reflns_limit_h_min -8
_diffrn_reflns_limit_k_max 35
_diffrn_reflns_limit_k_min -27
_diffrn_reflns_limit_l_max 14
_diffrn_reflns_limit_l_min -23
_diffrn_reflns_number 10236
_diffrn_reflns_theta_max 60.01
_diffrn_reflns_theta_min 2.53
_diffrn_standards_interval_count 97
_diffrn_standards_number 3
_exptl_absorpt_coefficient_mu 4.475
_exptl_absorpt_correction_T_max 0.7312
_exptl_absorpt_correction_T_min 0.2859
_exptl_absorpt_correction_type empirical
_exptl_crystal_colour 'Deep red'
_exptl_crystal_density_diffrn 1.682
_exptl_crystal_description 'platy needles'
_exptl_crystal_F_000 3320
_exptl_crystal_size_max 0.57
_exptl_crystal_size_mid 0.21
_exptl_crystal_size_min 0.06
_refine_diff_density_max 0.557
_refine_diff_density_min -0.320
_refine_diff_density_rms 0.065
_refine_ls_extinction_coef 0.00007(3)
_refine_ls_extinction_expression Fc^*^=kFc[1+0.001xFc^2^\l^3^/sin(2\q)]^-1/4^
_refine_ls_extinction_method SHELXL
_refine_ls_goodness_of_fit_all 1.041
_refine_ls_goodness_of_fit_obs 1.111
_refine_ls_matrix_type full
_refine_ls_number_parameters 902
_refine_ls_number_reflns 8670
_refine_ls_number_restraints 0
_refine_ls_restrained_S_all 1.080
_refine_ls_restrained_S_obs 1.111
_refine_ls_R_factor_all 0.0933
_refine_ls_R_factor_obs 0.0536
_refine_ls_shift/esd_max -0.001
_refine_ls_shift/esd_mean 0.000
_refine_ls_structure_factor_coef Fsqd
_refine_ls_weighting_details 'w=1/[\s^2^(Fo^2^)+(0.0751P)^2^+0.0000P] where P=(Fo^2^+2Fc^2^)/3'
_refine_ls_weighting_scheme calc
_refine_ls_wR_factor_all 0.1477
_refine_ls_wR_factor_obs 0.1227
_reflns_number_observed 6536
_reflns_number_total 9610
_reflns_observed_criterion >2sigma(I)
_cod_data_source_file b006115h.txt
_cod_data_source_block CC9902
_cod_depositor_comments
;
The following automatic conversions were performed:
'_symmetry_cell_setting' value 'Monoclinic' changed to 'monoclinic'
according to '/home/saulius/struct/CIF-dictionaries/cif_core.dic'
dictionary named 'cif_core.dic' version 2.4.1 from
2010-06-29.

'_exptl_absorpt_correction_type' value 'Empirical' changed to
'empirical' according to
'/home/saulius/struct/CIF-dictionaries/cif_core.dic' dictionary named
'cif_core.dic' version 2.4.1 from 2010-06-29.

Automatic conversion script
Id: cif_fix_enum 1527 2010-12-29 10:47:43Z saulius 

The following automatic conversions were performed:

'_refine_ls_weighting_scheme' value 'calc
w=1/[\s^2^(Fo^2^)+(0.0751P)^2^+0.0000P] where P=(Fo^2^+2Fc^2^)/3' was
changed to 'calc'. New tag '_refine_ls_weighting_details' was
created. The value of the new tag was set to
'w=1/[\s^2^(Fo^2^)+(0.0751P)^2^+0.0000P] where P=(Fo^2^+2Fc^2^)/3'.

Automatic conversion script
Id: cif_fix_values 3143 2015-03-26 13:38:13Z robertas 
;
_cod_original_cell_volume 6571.2(10)
_cod_original_sg_symbol_H-M P2(1)/c
_cod_original_formula_sum 'C54 H36 N3 F35 S7 Ti'
_cod_database_code 7010108

loop_
_symmetry_equiv_pos_as_xyz
'x, y, z'
'-x, y+1/2, -z+1/2'
'-x, -y, -z'
'x, -y-1/2, z-1/2'

loop_
_atom_site_aniso_label
_atom_site_aniso_U_11
_atom_site_aniso_U_22
_atom_site_aniso_U_33
_atom_site_aniso_U_23
_atom_site_aniso_U_13
_atom_site_aniso_U_12
Ti 0.0329(4) 0.0395(5) 0.0327(4) 0.0026(3) 0.0011(3) -0.0027(4)
S1 0.0378(6) 0.0406(7) 0.0328(5) 0.0020(4) -0.0006(4) 0.0043(5)
S2 0.0366(6) 0.0632(8) 0.0344(5) 0.0027(5) 0.0012(4) -0.0077(6)
S3 0.0353(7) 0.0852(11) 0.0467(6) -0.0150(6) -0.0032(5) 0.0029(7)
S4 0.0515(7) 0.0390(7) 0.0437(6) 0.0071(5) -0.0007(5) 0.0018(6)
S5 0.0589(8) 0.0500(8) 0.0411(6) -0.0094(5) 0.0114(5) -0.0151(7)
C1 0.046(3) 0.040(3) 0.035(2) 0.000(2) -0.006(2) 0.002(2)
F1 0.081(2) 0.042(2) 0.066(2) 0.0060(14) -0.018(2) -0.013(2)
C2 0.073(4) 0.048(3) 0.039(2) 0.010(2) 0.007(3) 0.022(3)
F2 0.119(3) 0.050(2) 0.071(2) 0.014(2) -0.008(2) 0.021(2)
C3 0.051(3) 0.068(4) 0.040(2) 0.003(2) -0.001(2) 0.027(3)
F3 0.071(2) 0.106(3) 0.057(2) 0.010(2) -0.013(2) 0.041(2)
C4 0.044(3) 0.078(5) 0.048(3) -0.008(3) -0.009(2) 0.003(3)
F4 0.065(2) 0.107(3) 0.078(2) 0.000(2) -0.036(2) -0.014(2)
C5 0.044(3) 0.049(3) 0.043(2) 0.000(2) -0.004(2) 0.000(3)
F5 0.081(2) 0.048(2) 0.078(2) 0.003(2) -0.029(2) -0.014(2)
C6 0.033(2) 0.036(3) 0.030(2) -0.001(2) -0.001(2) 0.002(2)
C7 0.047(3) 0.039(3) 0.042(2) 0.002(2) 0.001(2) 0.001(2)
F7 0.109(3) 0.043(2) 0.069(2) 0.002(2) -0.020(2) 0.023(2)
C8 0.040(3) 0.077(5) 0.038(2) 0.006(3) -0.002(2) 0.009(3)
F8 0.070(2) 0.133(4) 0.066(2) 0.009(2) -0.020(2) 0.038(3)
C9 0.055(3) 0.091(5) 0.036(2) -0.013(3) 0.003(2) -0.023(4)
F9 0.077(3) 0.155(5) 0.058(2) -0.029(2) -0.006(2) -0.052(3)
C10 0.103(5) 0.042(3) 0.045(3) -0.013(2) 0.012(3) -0.010(4)
F10 0.200(6) 0.059(3) 0.076(2) -0.031(2) 0.003(3) -0.017(3)
C11 0.063(3) 0.039(3) 0.037(2) 0.004(2) 0.000(2) 0.018(3)
F11 0.122(3) 0.064(2) 0.061(2) -0.005(2) -0.003(2) 0.050(3)
C12 0.035(2) 0.043(3) 0.028(2) 0.006(2) 0.003(2) 0.005(2)
C13 0.050(3) 0.055(4) 0.057(3) 0.010(3) -0.003(3) -0.010(3)
F13 0.088(3) 0.084(3) 0.109(3) 0.029(2) 0.014(2) -0.031(3)
C14 0.069(4) 0.052(4) 0.086(4) -0.013(3) -0.024(4) -0.002(3)
F14 0.126(4) 0.055(3) 0.166(5) -0.020(3) -0.030(4) 0.005(3)
C15 0.049(4) 0.094(6) 0.068(4) -0.034(4) -0.013(3) 0.022(4)
F15 0.081(3) 0.164(6) 0.119(4) -0.076(4) -0.009(3) 0.048(3)
C16 0.039(3) 0.096(6) 0.048(3) 0.002(3) 0.010(2) 0.000(3)
F16 0.064(2) 0.171(5) 0.084(3) 0.024(3) 0.037(2) -0.002(3)
C17 0.038(3) 0.056(4) 0.048(3) 0.011(2) -0.004(2) 0.000(3)
F17 0.065(2) 0.061(2) 0.098(3) 0.029(2) 0.004(2) -0.007(2)
C18 0.029(2) 0.053(3) 0.040(2) 0.003(2) -0.002(2) -0.004(2)
C19 0.062(4) 0.030(3) 0.057(3) 0.005(2) 0.006(3) 0.002(3)
F19 0.048(2) 0.049(2) 0.074(2) -0.0034(15) 0.0016(15) -0.009(2)
C20 0.091(5) 0.030(3) 0.055(3) -0.001(2) -0.002(3) 0.004(3)
F20 0.132(4) 0.052(2) 0.070(2) -0.010(2) -0.015(2) -0.012(2)
C21 0.104(6) 0.042(4) 0.058(3) 0.013(3) 0.015(4) 0.022(4)
F21 0.181(5) 0.061(3) 0.067(2) 0.001(2) 0.043(3) 0.037(3)
C22 0.070(4) 0.062(4) 0.080(4) 0.030(3) 0.038(4) 0.038(4)
F22 0.087(3) 0.122(4) 0.117(3) 0.039(3) 0.050(3) 0.055(3)
C23 0.041(3) 0.057(4) 0.063(3) 0.024(3) -0.001(3) 0.011(3)
F23 0.045(2) 0.087(3) 0.103(3) 0.025(2) 0.000(2) 0.013(2)
C24 0.045(3) 0.030(3) 0.050(2) 0.010(2) 0.004(2) 0.005(2)
C25 0.039(3) 0.039(3) 0.042(2) 0.003(2) -0.011(2) -0.009(2)
F25 0.050(2) 0.041(2) 0.061(2) 0.0083(13) -0.0064(13) 0.0002(14)
C26 0.034(3) 0.060(4) 0.042(2) -0.003(2) -0.005(2) -0.003(3)
F26 0.042(2) 0.082(3) 0.067(2) -0.007(2) 0.0027(14) 0.006(2)
C27 0.056(3) 0.072(4) 0.044(3) -0.001(3) 0.006(2) -0.029(3)
F27 0.076(2) 0.092(3) 0.064(2) -0.002(2) 0.021(2) -0.038(2)
C28 0.082(4) 0.040(3) 0.053(3) -0.004(2) 0.004(3) -0.020(3)
F28 0.147(4) 0.046(2) 0.083(2) 0.006(2) 0.025(3) -0.030(2)
C29 0.069(4) 0.042(3) 0.046(3) -0.006(2) 0.006(3) -0.007(3)
F29 0.117(3) 0.044(2) 0.080(2) -0.006(2) 0.033(2) 0.009(2)
C30 0.044(3) 0.039(3) 0.039(2) -0.002(2) -0.004(2) -0.014(2)
S6 0.0515(7) 0.0395(7) 0.0392(5) 0.0039(5) 0.0004(5) -0.0020(6)
C41 0.058(3) 0.040(3) 0.041(2) 0.004(2) 0.000(2) 0.004(3)
F41 0.067(2) 0.033(2) 0.071(2) 0.0095(14) 0.010(2) 0.002(2)
C42 0.056(4) 0.053(4) 0.049(3) 0.010(2) 0.004(2) -0.002(3)
F42 0.066(2) 0.061(2) 0.087(2) 0.017(2) 0.010(2) -0.016(2)
C43 0.050(4) 0.072(4) 0.060(3) 0.009(3) 0.013(3) 0.010(3)
F43 0.058(2) 0.098(3) 0.098(3) 0.024(2) 0.018(2) 0.021(2)
C44 0.073(4) 0.048(4) 0.061(3) 0.012(3) 0.007(3) 0.029(3)
F44 0.090(3) 0.060(3) 0.112(3) 0.020(2) 0.016(2) 0.032(2)
C45 0.075(4) 0.035(3) 0.050(3) 0.001(2) 0.008(3) 0.004(3)
F45 0.086(2) 0.032(2) 0.074(2) 0.0074(14) 0.012(2) -0.001(2)
C46 0.057(3) 0.031(3) 0.033(2) 0.005(2) 0.000(2) 0.002(2)
S7 0.0330(6) 0.0461(7) 0.0389(5) -0.0004(5) 0.0005(4) -0.0040(5)
C51 0.039(3) 0.036(3) 0.039(2) 0.001(2) 0.003(2) 0.002(2)
F51 0.047(2) 0.081(2) 0.0373(13) -0.0047(14) 0.0027(12) 0.003(2)
C52 0.042(3) 0.043(3) 0.044(2) 0.002(2) -0.005(2) -0.001(2)
F52 0.043(2) 0.097(3) 0.049(2) -0.005(2) -0.0130(13) 0.002(2)
C53 0.036(3) 0.051(3) 0.051(3) -0.002(2) -0.001(2) 0.008(2)
F53 0.033(2) 0.099(3) 0.077(2) -0.009(2) -0.0008(14) 0.009(2)
C54 0.044(3) 0.067(4) 0.052(3) -0.017(3) 0.010(2) 0.001(3)
F54 0.051(2) 0.130(4) 0.063(2) -0.030(2) 0.014(2) 0.009(2)
C55 0.042(3) 0.060(4) 0.042(2) -0.011(2) 0.002(2) 0.001(3)
F55 0.050(2) 0.116(3) 0.045(2) -0.028(2) 0.0001(13) -0.002(2)
C56 0.033(2) 0.035(3) 0.039(2) -0.001(2) -0.001(2) -0.001(2)
N60 0.035(2) 0.044(3) 0.042(2) 0.000(2) 0.000(2) -0.005(2)
C61 0.039(3) 0.059(4) 0.065(3) -0.010(3) 0.011(2) -0.008(3)
C62 0.088(5) 0.054(4) 0.073(4) -0.014(3) 0.041(3) -0.021(4)
C63 0.055(3) 0.042(3) 0.056(3) -0.007(2) 0.011(2) -0.003(3)
C64 0.065(4) 0.058(4) 0.085(4) -0.014(3) 0.034(3) -0.002(3)
N70 0.034(2) 0.050(3) 0.038(2) 0.001(2) 0.005(2) 0.002(2)
C71 0.059(4) 0.049(3) 0.056(3) -0.005(2) 0.006(3) -0.008(3)
C72 0.111(6) 0.048(4) 0.073(4) 0.001(3) 0.015(4) 0.006(4)
C73 0.040(3) 0.057(4) 0.057(3) -0.007(3) -0.005(2) 0.006(3)
C74 0.072(4) 0.052(4) 0.069(3) 0.002(3) -0.015(3) 0.000(3)
N80 0.092(4) 0.039(3) 0.042(2) 0.006(2) 0.014(2) 0.000(3)
C81 0.136(7) 0.045(4) 0.074(4) -0.011(3) 0.030(5) -0.043(5)
C82 0.095(6) 0.105(7) 0.075(4) -0.013(4) -0.002(4) -0.050(6)
C83 0.133(7) 0.067(5) 0.049(3) 0.015(3) 0.009(4) 0.046(5)
C84 0.094(6) 0.125(8) 0.079(5) -0.007(5) -0.019(4) 0.048(6)

loop_
_atom_site_label
_atom_site_type_symbol
_atom_site_fract_x
_atom_site_fract_y
_atom_site_fract_z
_atom_site_U_iso_or_equiv
_atom_site_thermal_displace_type
_atom_site_occupancy
_atom_site_calc_flag
_atom_site_refinement_flags
_atom_site_disorder_group
Ti Ti 0.25003(8) 0.72281(3) 0.85231(3) 0.0350(2) Uani 1 d . .
S1 S 0.29968(11) 0.72203(4) 0.74189(5) 0.0371(3) Uani 1 d . .
S2 S 0.17206(12) 0.72043(5) 0.95961(5) 0.0447(3) Uani 1 d . .
S3 S 0.02119(13) 0.71742(6) 0.82294(6) 0.0558(4) Uani 1 d . .
S4 S 0.36202(14) 0.65772(4) 0.87050(5) 0.0448(3) Uani 1 d . .
S5 S 0.36624(14) 0.78545(5) 0.88173(5) 0.0498(3) Uani 1 d . .
C1 C 0.1801(5) 0.7908(2) 0.6817(2) 0.0407(11) Uani 1 d . .
F1 F 0.2756(4) 0.81560(11) 0.7096(2) 0.0630(9) Uani 1 d . .
C2 C 0.0904(6) 0.8104(2) 0.6394(2) 0.0531(15) Uani 1 d . .
F2 F 0.1005(5) 0.85229(12) 0.6273(2) 0.0801(11) Uani 1 d . .
C3 C -0.0074(6) 0.7868(2) 0.6085(2) 0.0534(15) Uani 1 d . .
F3 F -0.0933(4) 0.80555(15) 0.5680(2) 0.0782(12) Uani 1 d . .
C4 C -0.0131(6) 0.7446(2) 0.6199(2) 0.0569(15) Uani 1 d . .
F4 F -0.1074(4) 0.7206(2) 0.5898(2) 0.0842(12) Uani 1 d . .
C5 C 0.0781(5) 0.7251(2) 0.6617(2) 0.0456(12) Uani 1 d . .
F5 F 0.0692(4) 0.68305(11) 0.6697(2) 0.0696(10) Uani 1 d . .
C6 C 0.1776(5) 0.7482(2) 0.6941(2) 0.0333(10) Uani 1 d . .
C7 C 0.3907(5) 0.7149(2) 1.0427(2) 0.0423(12) Uani 1 d . .
F7 F 0.4016(4) 0.67399(11) 1.0266(2) 0.0739(11) Uani 1 d . .
C8 C 0.4829(5) 0.7309(2) 1.0867(2) 0.0516(15) Uani 1 d . .
F8 F 0.5803(4) 0.7057(2) 1.1115(2) 0.0901(14) Uani 1 d . .
C9 C 0.4804(6) 0.7722(2) 1.1031(2) 0.061(2) Uani 1 d . .
F9 F 0.5735(4) 0.7885(2) 1.1435(2) 0.097(2) Uani 1 d . .
C10 C 0.3830(8) 0.7981(2) 1.0778(3) 0.063(2) Uani 1 d . .
F10 F 0.3754(7) 0.83905(14) 1.0934(2) 0.112(2) Uani 1 d . .
C11 C 0.2883(6) 0.7817(2) 1.0352(2) 0.0464(12) Uani 1 d . .
F11 F 0.1892(5) 0.80685(13) 1.0133(2) 0.0824(13) Uani 1 d . .
C12 C 0.2923(5) 0.7403(2) 1.0150(2) 0.0352(10) Uani 1 d . .
C13 C -0.0722(6) 0.7939(2) 0.8681(3) 0.0542(14) Uani 1 d . .
F13 F 0.0143(5) 0.8128(2) 0.8292(2) 0.0935(14) Uani 1 d . .
C14 C -0.1538(7) 0.8194(2) 0.9030(3) 0.070(2) Uani 1 d . .
F14 F -0.1475(6) 0.8619(2) 0.8979(3) 0.116(2) Uani 1 d . .
C15 C -0.2429(7) 0.8013(3) 0.9433(3) 0.071(2) Uani 1 d . .
F15 F -0.3241(5) 0.8253(2) 0.9779(2) 0.122(2) Uani 1 d . .
C16 C -0.2509(6) 0.7576(3) 0.9477(3) 0.061(2) Uani 1 d . .
F16 F -0.3372(4) 0.7395(2) 0.9862(2) 0.106(2) Uani 1 d . .
C17 C -0.1679(5) 0.7328(2) 0.9110(2) 0.0477(13) Uani 1 d . .
F17 F -0.1793(4) 0.69080(13) 0.9167(2) 0.0747(10) Uani 1 d . .
C18 C -0.0760(5) 0.7503(2) 0.8712(2) 0.0406(11) Uani 1 d . .
C19 C 0.2946(6) 0.6179(2) 0.7575(3) 0.0497(13) Uani 1 d . .
F19 F 0.1665(3) 0.62202(11) 0.7746(2) 0.0571(8) Uani 1 d . .
C20 C 0.3178(7) 0.5988(2) 0.7004(3) 0.059(2) Uani 1 d . .
F20 F 0.2162(5) 0.58494(13) 0.6632(2) 0.0851(12) Uani 1 d . .
C21 C 0.4453(8) 0.5941(2) 0.6805(3) 0.068(2) Uani 1 d . .
F21 F 0.4725(6) 0.57643(14) 0.6247(2) 0.102(2) Uani 1 d . .
C22 C 0.5498(7) 0.6088(2) 0.7187(3) 0.070(2) Uani 1 d . .
F22 F 0.6776(5) 0.6047(2) 0.7000(2) 0.108(2) Uani 1 d . .
C23 C 0.5259(6) 0.6280(2) 0.7763(3) 0.0537(14) Uani 1 d . .
F23 F 0.6306(4) 0.64142(15) 0.8126(2) 0.0783(11) Uani 1 d . .
C24 C 0.3963(5) 0.6337(2) 0.7975(2) 0.0417(11) Uani 1 d . .
C25 C 0.5783(5) 0.7722(2) 0.7994(2) 0.0402(11) Uani 1 d . .
F25 F 0.5764(3) 0.73068(10) 0.81620(14) 0.0508(7) Uani 1 d . .
C26 C 0.6754(5) 0.7848(2) 0.7582(2) 0.0455(12) Uani 1 d . .
F26 F 0.7606(3) 0.75666(13) 0.7346(2) 0.0635(9) Uani 1 d . .
C27 C 0.6832(6) 0.8271(2) 0.7420(2) 0.057(2) Uani 1 d . .
F27 F 0.7784(4) 0.83956(14) 0.7017(2) 0.0768(11) Uani 1 d . .
C28 C 0.5972(7) 0.8556(2) 0.7674(3) 0.058(2) Uani 1 d . .
F28 F 0.6059(5) 0.89695(13) 0.7516(2) 0.0917(14) Uani 1 d . .
C29 C 0.4991(6) 0.8422(2) 0.8072(2) 0.0524(14) Uani 1 d . .
F29 F 0.4146(5) 0.87165(12) 0.8294(2) 0.0797(12) Uani 1 d . .
C30 C 0.4872(5) 0.8000(2) 0.8260(2) 0.0406(11) Uani 1 d . .
S6 S 0.04255(13) 0.48111(4) 0.89887(5) 0.0434(3) Uani 1 d . .
C41 C 0.2942(6) 0.5090(2) 0.8693(2) 0.0461(12) Uani 1 d . .
F41 F 0.2410(3) 0.54797(10) 0.8609(2) 0.0567(8) Uani 1 d . .
C42 C 0.4310(6) 0.5050(2) 0.8606(2) 0.0529(14) Uani 1 d . .
F42 F 0.5042(4) 0.53869(13) 0.8440(2) 0.0712(10) Uani 1 d . .
C43 C 0.4897(6) 0.4659(2) 0.8675(3) 0.060(2) Uani 1 d . .
F43 F 0.6232(4) 0.4617(2) 0.8570(2) 0.0845(12) Uani 1 d . .
C44 C 0.4149(7) 0.4314(2) 0.8836(3) 0.061(2) Uani 1 d . .
F44 F 0.4727(5) 0.39331(14) 0.8898(2) 0.0869(13) Uani 1 d . .
C45 C 0.2794(7) 0.4360(2) 0.8929(2) 0.0531(14) Uani 1 d . .
F45 F 0.2092(4) 0.40169(10) 0.9092(2) 0.0642(9) Uani 1 d . .
C46 C 0.2144(5) 0.4751(2) 0.8867(2) 0.0404(11) Uani 1 d . .
S7 S 0.05485(12) 0.48563(4) 0.60782(5) 0.0394(3) Uani 1 d . .
C51 C 0.3034(5) 0.4858(2) 0.6697(2) 0.0379(11) Uani 1 d . .
F51 F 0.2402(3) 0.49579(12) 0.72360(12) 0.0550(8) Uani 1 d . .
C52 C 0.4418(5) 0.4830(2) 0.6737(2) 0.0432(12) Uani 1 d . .
F52 F 0.5094(3) 0.49044(13) 0.72811(14) 0.0633(9) Uani 1 d . .
C53 C 0.5114(5) 0.4725(2) 0.6204(2) 0.0462(12) Uani 1 d . .
F53 F 0.6471(3) 0.47088(14) 0.6234(2) 0.0697(10) Uani 1 d . .
C54 C 0.4430(6) 0.4650(2) 0.5644(3) 0.0544(14) Uani 1 d . .
F54 F 0.5101(4) 0.4551(2) 0.5116(2) 0.0810(13) Uani 1 d . .
C55 C 0.3058(5) 0.4694(2) 0.5616(2) 0.0476(13) Uani 1 d . .
F55 F 0.2440(3) 0.46382(14) 0.50419(14) 0.0704(11) Uani 1 d . .
C56 C 0.2297(5) 0.4798(2) 0.6133(2) 0.0356(10) Uani 1 d . .
N60 N 0.0431(4) 0.57264(14) 0.5201(2) 0.0405(9) Uani 1 d . .
H60A H 0.0423(4) 0.55169(14) 0.5493(2) 0.049 Uiso 1 calc R .
H60B H -0.0148(4) 0.56538(14) 0.4883(2) 0.049 Uiso 1 calc R .
C61 C 0.1807(5) 0.5758(2) 0.4943(3) 0.0542(14) Uani 1 d . .
H61A H 0.2113(5) 0.5470(2) 0.4818(3) 0.065 Uiso 1 calc R .
H61B H 0.2434(5) 0.5865(2) 0.5280(3) 0.065 Uiso 1 calc R .
C62 C 0.1849(7) 0.6048(2) 0.4377(3) 0.071(2) Uani 1 d . .
H62A H 0.2767(7) 0.6060(2) 0.4222(3) 0.106 Uiso 1 calc R .
H62B H 0.1563(7) 0.6334(2) 0.4501(3) 0.106 Uiso 1 calc R .
H62C H 0.1243(7) 0.5939(2) 0.4039(3) 0.106 Uiso 1 calc R .
C63 C -0.0048(6) 0.6127(2) 0.5500(3) 0.0508(13) Uani 1 d . .
H63A H -0.0226(6) 0.6341(2) 0.5163(3) 0.061 Uiso 1 calc R .
H63B H 0.0671(6) 0.6240(2) 0.5788(3) 0.061 Uiso 1 calc R .
C64 C -0.1294(7) 0.6065(2) 0.5870(3) 0.069(2) Uani 1 d . .
H64A H -0.1565(7) 0.6336(2) 0.6055(3) 0.103 Uiso 1 calc R .
H64B H -0.1119(7) 0.5857(2) 0.6211(3) 0.103 Uiso 1 calc R .
H64C H -0.2017(7) 0.5959(2) 0.5586(3) 0.103 Uiso 1 calc R .
N70 N -0.0602(4) 0.48039(14) 0.7517(2) 0.0406(9) Uani 1 d . .
H70A H -0.0049(4) 0.48300(14) 0.7187(2) 0.049 Uiso 1 calc R .
H70B H -0.0088(4) 0.48049(14) 0.7876(2) 0.049 Uiso 1 calc R .
C71 C -0.1287(6) 0.4384(2) 0.7465(3) 0.0546(14) Uani 1 d . .
H71A H -0.1856(6) 0.4376(2) 0.7071(3) 0.066 Uiso 1 calc R .
H71B H -0.1876(6) 0.4345(2) 0.7833(3) 0.066 Uiso 1 calc R .
C72 C -0.0279(9) 0.4035(2) 0.7452(3) 0.077(2) Uani 1 d . .
H72A H -0.0744(9) 0.3760(2) 0.7418(3) 0.115 Uiso 1 calc R .
H72B H 0.0276(9) 0.4041(2) 0.7845(3) 0.115 Uiso 1 calc R .
H72C H 0.0296(9) 0.4072(2) 0.7085(3) 0.115 Uiso 1 calc R .
C73 C -0.1495(5) 0.5184(2) 0.7525(3) 0.0514(13) Uani 1 d . .
H73A H -0.2139(5) 0.5156(2) 0.7873(3) 0.062 Uiso 1 calc R .
H73B H -0.2014(5) 0.5203(2) 0.7117(3) 0.062 Uiso 1 calc R .
C74 C -0.0664(7) 0.5576(2) 0.7621(3) 0.065(2) Uani 1 d . .
H74A H -0.1253(7) 0.5826(2) 0.7626(3) 0.097 Uiso 1 calc R .
H74B H -0.0035(7) 0.5603(2) 0.7272(3) 0.097 Uiso 1 calc R .
H74C H -0.0160(7) 0.5557(2) 0.8027(3) 0.097 Uiso 1 calc R .
N80 N 0.0054(6) 0.57396(15) 0.9715(2) 0.0573(13) Uani 1 d . .
H80A H 0.0255(6) 0.55210(15) 0.9458(2) 0.069 Uiso 1 calc R .
H80B H -0.0163(6) 0.56300(15) 1.0094(2) 0.069 Uiso 1 calc R .
C81 C 0.1274(9) 0.6011(2) 0.9805(3) 0.085(3) Uani 1 d . .
H81A H 0.1565(9) 0.6115(2) 0.9386(3) 0.101 Uiso 1 calc R .
H81B H 0.1050(9) 0.6262(2) 1.0067(3) 0.101 Uiso 1 calc R .
C82 C 0.2390(9) 0.5770(3) 1.0123(4) 0.092(3) Uani 1 d . .
H82A H 0.3177(9) 0.5956(3) 1.0176(4) 0.137 Uiso 1 calc R .
H82B H 0.2622(9) 0.5525(3) 0.9860(4) 0.137 Uiso 1 calc R .
H82C H 0.2108(9) 0.5672(3) 1.0541(4) 0.137 Uiso 1 calc R .
C83 C -0.1138(9) 0.5967(2) 0.9439(3) 0.083(3) Uani 1 d . .
H83A H -0.1390(9) 0.6200(2) 0.9730(3) 0.099 Uiso 1 calc R .
H83B H -0.0897(9) 0.6096(2) 0.9028(3) 0.099 Uiso 1 calc R .
C84 C -0.2314(9) 0.5681(3) 0.9334(4) 0.100(3) Uani 1 d . .
H84A H -0.3071(9) 0.5844(3) 0.9153(4) 0.150 Uiso 1 calc R .
H84B H -0.2570(9) 0.5556(3) 0.9741(4) 0.150 Uiso 1 calc R .
H84C H -0.2077(9) 0.5453(3) 0.9039(4) 0.150 Uiso 1 calc R .

loop_
_atom_type_symbol
_atom_type_description
_atom_type_scat_dispersion_real
_atom_type_scat_dispersion_imag
_atom_type_scat_source
C C 0.0181 0.0091 'International Tables Vol C Tables 4.2.6.8 and 6.1.1.4'
H H 0.0000 0.0000 'International Tables Vol C Tables 4.2.6.8 and 6.1.1.4'
N N 0.0311 0.0180 'International Tables Vol C Tables 4.2.6.8 and 6.1.1.4'
F F 0.0727 0.0534 'International Tables Vol C Tables 4.2.6.8 and 6.1.1.4'
S S 0.3331 0.5567 'International Tables Vol C Tables 4.2.6.8 and 6.1.1.4'
Ti Ti 0.2191 1.8069 'International Tables Vol C Tables 4.2.6.8 and 6.1.1.4'

loop_
_geom_angle_atom_site_label_1
_geom_angle_atom_site_label_2
_geom_angle_atom_site_label_3
_geom_angle
_geom_angle_site_symmetry_1
_geom_angle_site_symmetry_3
_geom_angle_publ_flag
S3 Ti S4 115.52(7) . . ?
S3 Ti S5 126.47(7) . . ?
S4 Ti S5 117.14(6) . . ?
S3 Ti S1 88.22(5) . . ?
S4 Ti S1 92.24(5) . . ?
S5 Ti S1 98.65(5) . . ?
S3 Ti S2 84.76(5) . . ?
S4 Ti S2 89.10(5) . . ?
S5 Ti S2 87.07(5) . . ?
S1 Ti S2 172.73(6) . . ?
C6 S1 Ti 113.05(14) . . ?
C12 S2 Ti 112.21(14) . . ?
C18 S3 Ti 110.5(2) . . ?
C24 S4 Ti 109.6(2) . . ?
C30 S5 Ti 112.5(2) . . ?
F1 C1 C6 119.9(4) . . ?
F1 C1 C2 117.2(5) . . ?
C6 C1 C2 122.9(5) . . ?
F2 C2 C3 119.7(5) . . ?
F2 C2 C1 120.3(6) . . ?
C3 C2 C1 119.9(5) . . ?
F3 C3 C4 121.4(6) . . ?
F3 C3 C2 119.9(6) . . ?
C4 C3 C2 118.7(5) . . ?
C3 C4 F4 120.0(5) . . ?
C3 C4 C5 121.1(6) . . ?
F4 C4 C5 118.9(6) . . ?
F5 C5 C4 118.2(5) . . ?
F5 C5 C6 120.3(4) . . ?
C4 C5 C6 121.6(6) . . ?
C1 C6 C5 115.8(4) . . ?
C1 C6 S1 123.6(4) . . ?
C5 C6 S1 120.4(4) . . ?
F7 C7 C8 117.7(5) . . ?
F7 C7 C12 120.9(5) . . ?
C8 C7 C12 121.5(5) . . ?
F8 C8 C9 119.2(6) . . ?
F8 C8 C7 120.2(6) . . ?
C9 C8 C7 120.5(5) . . ?
F9 C9 C8 120.9(7) . . ?
F9 C9 C10 119.4(7) . . ?
C8 C9 C10 119.6(5) . . ?
F10 C10 C9 121.7(6) . . ?
F10 C10 C11 118.6(7) . . ?
C9 C10 C11 119.7(6) . . ?
F11 C11 C12 118.8(5) . . ?
F11 C11 C10 119.2(5) . . ?
C12 C11 C10 122.0(5) . . ?
C11 C12 C7 116.5(5) . . ?
C11 C12 S2 121.2(4) . . ?
C7 C12 S2 122.2(4) . . ?
F13 C13 C14 117.8(6) . . ?
F13 C13 C18 119.3(6) . . ?
C14 C13 C18 122.9(6) . . ?
F14 C14 C13 120.7(7) . . ?
F14 C14 C15 119.8(7) . . ?
C13 C14 C15 119.5(7) . . ?
F15 C15 C14 121.0(8) . . ?
F15 C15 C16 119.3(8) . . ?
C14 C15 C16 119.7(6) . . ?
F16 C16 C15 120.6(6) . . ?
F16 C16 C17 120.2(7) . . ?
C15 C16 C17 119.1(6) . . ?
F17 C17 C18 120.9(5) . . ?
F17 C17 C16 117.1(5) . . ?
C18 C17 C16 122.0(6) . . ?
C13 C18 C17 116.7(5) . . ?
C13 C18 S3 123.0(4) . . ?
C17 C18 S3 120.2(5) . . ?
F19 C19 C20 117.6(6) . . ?
F19 C19 C24 119.0(5) . . ?
C20 C19 C24 123.4(6) . . ?
F20 C20 C21 119.1(6) . . ?
F20 C20 C19 120.9(6) . . ?
C21 C20 C19 120.0(7) . . ?
F21 C21 C20 122.1(8) . . ?
F21 C21 C22 118.9(7) . . ?
C20 C21 C22 119.0(6) . . ?
F22 C22 C21 120.2(7) . . ?
F22 C22 C23 118.9(8) . . ?
C21 C22 C23 120.8(6) . . ?
F23 C23 C22 119.2(6) . . ?
F23 C23 C24 119.3(5) . . ?
C22 C23 C24 121.6(6) . . ?
C23 C24 C19 115.2(5) . . ?
C23 C24 S4 122.9(4) . . ?
C19 C24 S4 121.9(4) . . ?
F25 C25 C26 117.2(5) . . ?
F25 C25 C30 119.3(4) . . ?
C26 C25 C30 123.4(5) . . ?
F26 C26 C25 120.7(5) . . ?
F26 C26 C27 120.6(5) . . ?
C25 C26 C27 118.7(5) . . ?
F27 C27 C28 121.1(6) . . ?
F27 C27 C26 118.9(6) . . ?
C28 C27 C26 120.0(5) . . ?
F28 C28 C27 119.7(5) . . ?
F28 C28 C29 120.0(6) . . ?
C27 C28 C29 120.3(6) . . ?
F29 C29 C28 117.6(5) . . ?
F29 C29 C30 120.0(5) . . ?
C28 C29 C30 122.4(6) . . ?
C29 C30 C25 115.1(5) . . ?
C29 C30 S5 120.2(4) . . ?
C25 C30 S5 124.7(4) . . ?
F41 C41 C42 116.8(5) . . ?
F41 C41 C46 120.6(5) . . ?
C42 C41 C46 122.5(5) . . ?
F42 C42 C43 120.4(5) . . ?
F42 C42 C41 120.4(5) . . ?
C43 C42 C41 119.2(6) . . ?
F43 C43 C44 120.5(6) . . ?
F43 C43 C42 119.1(6) . . ?
C44 C43 C42 120.4(6) . . ?
F44 C44 C43 120.1(6) . . ?
F44 C44 C45 120.1(6) . . ?
C43 C44 C45 119.8(6) . . ?
F45 C45 C44 118.4(5) . . ?
F45 C45 C46 119.4(5) . . ?
C44 C45 C46 122.2(6) . . ?
C41 C46 C45 115.8(5) . . ?
C41 C46 S6 121.7(4) . . ?
C45 C46 S6 122.4(4) . . ?
F51 C51 C52 116.9(4) . . ?
F51 C51 C56 120.0(4) . . ?
C52 C51 C56 123.1(4) . . ?
F52 C52 C53 119.3(5) . . ?
F52 C52 C51 121.4(4) . . ?
C53 C52 C51 119.4(4) . . ?
F53 C53 C54 120.6(4) . . ?
F53 C53 C52 119.8(5) . . ?
C54 C53 C52 119.6(5) . . ?
F54 C54 C53 120.2(5) . . ?
F54 C54 C55 120.2(5) . . ?
C53 C54 C55 119.5(5) . . ?
F55 C55 C54 117.0(4) . . ?
F55 C55 C56 119.2(5) . . ?
C54 C55 C56 123.8(5) . . ?
C55 C56 C51 114.6(4) . . ?
C55 C56 S7 122.5(4) . . ?
C51 C56 S7 122.9(4) . . ?
C61 N60 C63 113.9(4) . . ?
N60 C61 C62 112.0(5) . . ?
N60 C63 C64 112.8(5) . . ?
C71 N70 C73 116.1(4) . . ?
N70 C71 C72 110.4(5) . . ?
N70 C73 C74 109.6(5) . . ?
C83 N80 C81 114.3(6) . . ?
C82 C81 N80 111.2(6) . . ?
C84 C83 N80 112.6(6) . . ?

loop_
_geom_bond_atom_site_label_1
_geom_bond_atom_site_label_2
_geom_bond_distance
_geom_bond_site_symmetry_2
_geom_bond_publ_flag
Ti S3 2.350(2) . ?
Ti S4 2.356(2) . ?
Ti S5 2.357(2) . ?
Ti S1 2.3860(13) . ?
Ti S2 2.4058(13) . ?
S1 C6 1.760(5) . ?
S2 C12 1.762(5) . ?
S3 C18 1.757(5) . ?
S4 C24 1.751(5) . ?
S5 C30 1.763(5) . ?
C1 F1 1.351(6) . ?
C1 C6 1.364(7) . ?
C1 C2 1.386(7) . ?
C2 F2 1.345(7) . ?
C2 C3 1.372(9) . ?
C3 F3 1.328(6) . ?
C3 C4 1.348(10) . ?
C4 F4 1.349(7) . ?
C4 C5 1.388(8) . ?
C5 F5 1.336(7) . ?
C5 C6 1.392(7) . ?
C7 F7 1.334(6) . ?
C7 C8 1.380(8) . ?
C7 C12 1.381(7) . ?
C8 F8 1.345(7) . ?
C8 C9 1.344(10) . ?
C9 F9 1.341(7) . ?
C9 C10 1.363(10) . ?
C10 F10 1.332(8) . ?
C10 C11 1.381(9) . ?
C11 F11 1.336(6) . ?
C11 C12 1.369(8) . ?
C13 F13 1.343(7) . ?
C13 C14 1.368(10) . ?
C13 C18 1.371(8) . ?
C14 F14 1.344(9) . ?
C14 C15 1.368(11) . ?
C15 F15 1.337(7) . ?
C15 C16 1.378(11) . ?
C16 F16 1.325(7) . ?
C16 C17 1.386(9) . ?
C17 F17 1.329(7) . ?
C17 C18 1.373(7) . ?
C19 F19 1.341(7) . ?
C19 C20 1.367(8) . ?
C19 C24 1.391(8) . ?
C20 F20 1.333(8) . ?
C20 C21 1.355(10) . ?
C21 F21 1.333(7) . ?
C21 C22 1.375(11) . ?
C22 F22 1.348(7) . ?
C22 C23 1.379(10) . ?
C23 F23 1.343(7) . ?
C23 C24 1.389(8) . ?
C25 F25 1.352(6) . ?
C25 C26 1.374(7) . ?
C25 C30 1.388(8) . ?
C26 F26 1.330(6) . ?
C26 C27 1.375(9) . ?
C27 F27 1.345(6) . ?
C27 C28 1.359(9) . ?
C28 F28 1.344(7) . ?
C28 C29 1.370(8) . ?
C29 F29 1.344(7) . ?
C29 C30 1.388(8) . ?
S6 C46 1.746(6) . ?
C41 F41 1.344(6) . ?
C41 C42 1.385(8) . ?
C41 C46 1.385(8) . ?
C42 F42 1.337(7) . ?
C42 C43 1.366(9) . ?
C43 F43 1.359(7) . ?
C43 C44 1.362(10) . ?
C44 F44 1.333(7) . ?
C44 C45 1.375(9) . ?
C45 F45 1.334(7) . ?
C45 C46 1.394(8) . ?
S7 C56 1.751(5) . ?
C51 F51 1.348(5) . ?
C51 C52 1.380(7) . ?
C51 C56 1.389(7) . ?
C52 F52 1.331(6) . ?
C52 C53 1.373(7) . ?
C53 F53 1.352(6) . ?
C53 C54 1.363(8) . ?
C54 F54 1.347(6) . ?
C54 C55 1.373(8) . ?
C55 F55 1.350(6) . ?
C55 C56 1.381(7) . ?
N60 C61 1.491(6) . ?
N60 C63 1.491(7) . ?
C61 C62 1.499(9) . ?
C63 C64 1.495(8) . ?
N70 C71 1.487(7) . ?
N70 C73 1.488(7) . ?
C71 C72 1.489(9) . ?
C73 C74 1.496(9) . ?
N80 C83 1.489(9) . ?
N80 C81 1.492(9) . ?
C81 C82 1.487(12) . ?
C83 C84 1.488(13) . ?
